data_7124686
loop_
_publ_author_name
'Chen, Dong'
'Xu, Wen-Dan'
'Liu, Hao-Miao'
'Li, Ming-Ming'
'Yan, Yong-Min'
'Li, Xiao-Nian'
'Li, Yan'
'Cheng, Yong-Xian'
'Qin, Hong-Bo'

_publ_section_title
;
 Enantioselective total synthesis of (+)-Lingzhiol via tandem semipinacol
 rearrangement/Friedel-Crafts type cyclization.
;
_journal_issue 55
_journal_name_full 'Chemical communications (Cambridge, England)'
_journal_page_first 8561
_journal_page_last 8564
_journal_paper_doi 10.1039/c6cc03764j
_journal_volume 52
_journal_year 2016
_chemical_absolute_configuration ad
_chemical_formula_moiety 'C16 H13 Br O5'
_chemical_formula_sum 'C16 H13 Br O5'
_chemical_formula_weight 365.17
_space_group_IT_number 19
_space_group_name_Hall 'P 2ac 2ab'
_space_group_name_H-M_alt 'P 21 21 21'
_symmetry_cell_setting orthorhombic
_symmetry_space_group_name_Hall 'P 2ac 2ab'
_symmetry_space_group_name_H-M 'P 21 21 21'
_atom_sites_solution_hydrogens geom
_atom_sites_solution_primary direct
_atom_sites_solution_secondary difmap
_audit_creation_method SHELXL-97
_audit_update_record
;
2016-01-13 deposited with the CCDC.
2016-06-06 downloaded from the CCDC.
;
_cell_angle_alpha 90.00
_cell_angle_beta 90.00
_cell_angle_gamma 90.00
_cell_formula_units_Z 4
_cell_length_a 8.1765(7)
_cell_length_b 10.7366(9)
_cell_length_c 16.4944(13)
_cell_measurement_reflns_used 8154
_cell_measurement_temperature 100(2)
_cell_measurement_theta_max 29.94
_cell_measurement_theta_min 2.26
_cell_volume 1448.0(2)
_computing_cell_refinement 'Bruker SAINT'
_computing_data_collection 'Bruker APEX2'
_computing_data_reduction 'Bruker SAINT'
_computing_molecular_graphics 'Bruker SHELXTL'
_computing_publication_material 'Bruker SHELXTL'
_computing_structure_refinement 'SHELXL-97 (Sheldrick, 2008)'
_computing_structure_solution 'SHELXS-97 (Sheldrick, 2008)'
_diffrn_ambient_temperature 100(2)
_diffrn_measured_fraction_theta_full 0.959
_diffrn_measured_fraction_theta_max 0.959
_diffrn_measurement_device_type 'Bruker APEX-II CCD'
_diffrn_measurement_method '\f and \w scans'
_diffrn_radiation_monochromator graphite
_diffrn_radiation_source 'fine-focus sealed tube'
_diffrn_radiation_type MoK\a
_diffrn_radiation_wavelength 0.71073
_diffrn_reflns_av_R_equivalents 0.0278
_diffrn_reflns_av_sigmaI/netI 0.0404
_diffrn_reflns_limit_h_max 11
_diffrn_reflns_limit_h_min -11
_diffrn_reflns_limit_k_max 15
_diffrn_reflns_limit_k_min -14
_diffrn_reflns_limit_l_max 23
_diffrn_reflns_limit_l_min -21
_diffrn_reflns_number 15416
_diffrn_reflns_theta_full 30.55
_diffrn_reflns_theta_max 30.55
_diffrn_reflns_theta_min 2.26
_exptl_absorpt_coefficient_mu 2.860
_exptl_absorpt_correction_T_max 0.7074
_exptl_absorpt_correction_T_min 0.3941
_exptl_absorpt_correction_type multi-scan
_exptl_absorpt_process_details sadabs
_exptl_crystal_colour colourless
_exptl_crystal_density_diffrn 1.675
_exptl_crystal_density_method 'not measured'
_exptl_crystal_description block
_exptl_crystal_F_000 736
_exptl_crystal_size_max 0.40
_exptl_crystal_size_mid 0.31
_exptl_crystal_size_min 0.13
_refine_diff_density_max 0.339
_refine_diff_density_min -0.347
_refine_diff_density_rms 0.082
_refine_ls_abs_structure_details 'Flack H D (1983), Acta Cryst. A39, 876-881'
_refine_ls_abs_structure_Flack 0.013(7)
_refine_ls_extinction_method none
_refine_ls_goodness_of_fit_ref 1.078
_refine_ls_hydrogen_treatment constr
_refine_ls_matrix_type full
_refine_ls_number_parameters 200
_refine_ls_number_reflns 4129
_refine_ls_number_restraints 0
_refine_ls_restrained_S_all 1.078
_refine_ls_R_factor_all 0.0247
_refine_ls_R_factor_gt 0.0206
_refine_ls_shift/su_max 0.002
_refine_ls_shift/su_mean 0.000
_refine_ls_structure_factor_coef Fsqd
_refine_ls_weighting_details 'calc w=1/[\s^2^(Fo^2^)+(0.0351P)^2^+0.0000P] where P=(Fo^2^+2Fc^2^)/3'
_refine_ls_weighting_scheme calc
_refine_ls_wR_factor_gt 0.0514
_refine_ls_wR_factor_ref 0.0676
_reflns_number_gt 3810
_reflns_number_total 4129
_reflns_threshold_expression >2sigma(I)
_cod_data_source_file c6cc03764j1.cif
_cod_data_source_block mo_vqc4_0m
_cod_depositor_comments
;
The following automatic conversions were performed:

data item '_symmetry_cell_setting' value 'Orthorhombic' was changed
to 'orthorhombic' in accordance with the
/home/saulius/struct/COD-crude-data/automatic-downloads/DataCite-retrospective/RSC/depositions/lib/dictionaries/cif_core.dic
dictionary named 'cif_core.dic' version 2.4.2 last updated on
2011-04-26.

Automatic conversion script
Id: cif_fix_values 6909 2019-04-08 15:41:33Z antanas 
;
_cod_database_code 7124686

loop_
_symmetry_equiv_pos_as_xyz
'x, y, z'
'x+1/2, -y+1/2, -z'
'-x, y+1/2, -z+1/2'
'-x+1/2, -y, z+1/2'

loop_
_atom_site_label
_atom_site_type_symbol
_atom_site_fract_x
_atom_site_fract_y
_atom_site_fract_z
_atom_site_U_iso_or_equiv
_atom_site_adp_type
_atom_site_occupancy
_atom_site_symmetry_multiplicity
_atom_site_calc_flag
_atom_site_refinement_flags
Br1 Br 0.10311(2) 0.963430(19) 0.626795(13) 0.01822(6) Uani 1 1 d .
O9' O 0.4843(2) 1.10780(15) 0.66584(10) 0.0248(4) Uani 1 1 d .
O5 O 0.3287(2) 0.38497(14) 0.50772(10) 0.0198(3) Uani 1 1 d .
O6' O 0.71900(19) 0.65753(16) 0.61948(11) 0.0284(4) Uani 1 1 d .
O1' O 0.0842(2) 0.75265(16) 0.78749(9) 0.0210(3) Uani 1 1 d .
O8' O 0.5139(2) 0.97845(14) 0.56088(10) 0.0215(3) Uani 1 1 d .
C9' C 0.4757(3) 1.0044(2) 0.63861(13) 0.0173(4) Uani 1 1 d .
C3' C 0.4257(2) 0.88634(19) 0.68390(12) 0.0123(4) Uani 1 1 d .
C7' C 0.4683(2) 0.78201(17) 0.62391(14) 0.0123(3) Uani 1 1 d .
C3 C 0.3524(2) 0.67242(17) 0.62025(12) 0.0114(3) Uani 1 1 d .
C4 C 0.3838(3) 0.57750(18) 0.56600(12) 0.0135(4) Uani 1 1 d .
H4 H 0.4751 0.5836 0.5306 0.016 Uiso 1 1 calc R
C5 C 0.2828(2) 0.47233(19) 0.56244(12) 0.0147(4) Uani 1 1 d .
C7 C 0.2328(3) 0.2743(2) 0.50139(16) 0.0250(5) Uani 1 1 d .
H7A H 0.2362 0.2290 0.5529 0.038 Uiso 1 1 calc R
H7B H 0.2768 0.2214 0.4582 0.038 Uiso 1 1 calc R
H7C H 0.1193 0.2965 0.4887 0.038 Uiso 1 1 calc R
C2' C 0.2471(2) 0.89290(19) 0.71074(12) 0.0124(4) Uani 1 1 d .
H2' H 0.2399 0.9461 0.7604 0.015 Uiso 1 1 calc R
C4' C 0.5358(2) 0.8703(2) 0.75899(13) 0.0145(4) Uani 1 1 d .
H4'1 H 0.5583 0.9518 0.7848 0.017 Uiso 1 1 calc R
H4'2 H 0.4836 0.8148 0.7993 0.017 Uiso 1 1 calc R
C5' C 0.6924(3) 0.8127(2) 0.72640(14) 0.0185(4) Uani 1 1 d .
H5'1 H 0.7717 0.8782 0.7110 0.022 Uiso 1 1 calc R
H5'2 H 0.7433 0.7580 0.7676 0.022 Uiso 1 1 calc R
C6' C 0.6411(2) 0.7378(2) 0.65269(14) 0.0177(4) Uani 1 1 d .
C6 C 0.1469(2) 0.4629(2) 0.61364(12) 0.0154(4) Uani 1 1 d .
H6 H 0.0770 0.3923 0.6113 0.018 Uiso 1 1 calc R
C1 C 0.1161(3) 0.55952(18) 0.66818(12) 0.0151(4) Uani 1 1 d .
H1 H 0.0242 0.5538 0.7032 0.018 Uiso 1 1 calc R
C2 C 0.2165(2) 0.66393(18) 0.67252(12) 0.0125(4) Uani 1 1 d .
C1' C 0.1757(2) 0.7658(2) 0.72990(13) 0.0141(4) Uani 1 1 d .
C8' C 0.4827(3) 0.84979(19) 0.54122(13) 0.0173(4) Uani 1 1 d .
H8'1 H 0.5737 0.8147 0.5089 0.021 Uiso 1 1 calc R
H8'2 H 0.3800 0.8415 0.5099 0.021 Uiso 1 1 calc R

loop_
_atom_site_aniso_label
_atom_site_aniso_U_11
_atom_site_aniso_U_22
_atom_site_aniso_U_33
_atom_site_aniso_U_23
_atom_site_aniso_U_13
_atom_site_aniso_U_12
Br1 0.01765(9) 0.02083(10) 0.01616(9) 0.00203(8) -0.00176(8) 0.00442(8)
O9' 0.0341(9) 0.0132(7) 0.0271(9) -0.0020(7) 0.0051(7) -0.0040(7)
O5 0.0239(8) 0.0129(7) 0.0226(8) -0.0066(6) -0.0019(6) -0.0009(6)
O6' 0.0150(7) 0.0345(9) 0.0356(10) -0.0162(9) -0.0001(8) 0.0056(6)
O1' 0.0188(8) 0.0267(8) 0.0174(7) -0.0001(6) 0.0077(6) -0.0012(7)
O8' 0.0307(8) 0.0170(8) 0.0167(7) 0.0002(6) 0.0061(6) -0.0079(7)
C9' 0.0179(9) 0.0177(9) 0.0164(10) 0.0011(8) 0.0020(8) -0.0035(7)
C3' 0.0140(9) 0.0108(8) 0.0122(9) -0.0014(7) 0.0006(7) -0.0019(7)
C7' 0.0113(8) 0.0144(8) 0.0111(8) -0.0021(8) 0.0009(8) -0.0021(6)
C3 0.0110(8) 0.0130(8) 0.0103(9) 0.0008(8) -0.0009(7) -0.0010(6)
C4 0.0128(8) 0.0152(8) 0.0125(9) -0.0006(7) -0.0007(7) 0.0000(8)
C5 0.0182(9) 0.0131(9) 0.0129(9) -0.0006(8) -0.0040(7) 0.0009(8)
C7 0.0325(13) 0.0130(11) 0.0296(13) -0.0034(9) -0.0085(11) -0.0012(9)
C2' 0.0139(9) 0.0115(9) 0.0117(9) -0.0004(7) 0.0002(7) 0.0009(7)
C4' 0.0147(9) 0.0143(9) 0.0145(10) -0.0033(8) -0.0021(8) -0.0004(7)
C5' 0.0119(9) 0.0224(11) 0.0212(11) -0.0060(9) -0.0024(8) 0.0001(8)
C6' 0.0123(9) 0.0207(10) 0.0200(10) -0.0024(8) 0.0010(7) -0.0014(7)
C6 0.0158(8) 0.0151(8) 0.0152(10) 0.0026(8) -0.0042(7) -0.0032(7)
C1 0.0123(8) 0.0192(10) 0.0137(9) 0.0038(7) -0.0010(7) -0.0016(8)
C2 0.0124(9) 0.0130(9) 0.0121(9) 0.0007(7) -0.0004(7) 0.0005(7)
C1' 0.0112(8) 0.0182(10) 0.0129(10) -0.0006(8) 0.0004(7) 0.0010(8)
C8' 0.0237(11) 0.0133(9) 0.0149(10) -0.0018(8) 0.0044(8) -0.0056(8)

loop_
_atom_type_symbol
_atom_type_description
_atom_type_scat_dispersion_real
_atom_type_scat_dispersion_imag
_atom_type_scat_source
C C 0.0033 0.0016 'International Tables Vol C Tables 4.2.6.8 and 6.1.1.4'
H H 0.0000 0.0000 'International Tables Vol C Tables 4.2.6.8 and 6.1.1.4'
O O 0.0106 0.0060 'International Tables Vol C Tables 4.2.6.8 and 6.1.1.4'
Br Br -0.2901 2.4595 'International Tables Vol C Tables 4.2.6.8 and 6.1.1.4'

loop_
_geom_angle_atom_site_label_1
_geom_angle_atom_site_label_2
_geom_angle_atom_site_label_3
_geom_angle
C5 O5 C7 118.20(18)
C9' O8' C8' 111.79(17)
O9' C9' O8' 122.3(2)
O9' C9' C3' 126.9(2)
O8' C9' C3' 110.80(17)
C9' C3' C2' 111.07(17)
C9' C3' C7' 103.28(16)
C2' C3' C7' 115.97(16)
C9' C3' C4' 109.22(17)
C2' C3' C4' 109.32(16)
C7' C3' C4' 107.68(17)
C3 C7' C3' 116.82(16)
C3 C7' C8' 112.19(17)
C3' C7' C8' 103.99(16)
C3 C7' C6' 110.01(16)
C3' C7' C6' 103.36(17)
C8' C7' C6' 109.92(17)
C4 C3 C2 119.70(18)
C4 C3 C7' 118.94(17)
C2 C3 C7' 121.33(17)
C3 C4 C5 120.85(18)
C3 C4 H4 119.6
C5 C4 H4 119.6
O5 C5 C6 124.9(2)
O5 C5 C4 115.00(18)
C6 C5 C4 120.09(19)
O5 C7 H7A 109.5
O5 C7 H7B 109.5
H7A C7 H7B 109.5
O5 C7 H7C 109.5
H7A C7 H7C 109.5
H7B C7 H7C 109.5
C1' C2' C3' 112.77(17)
C1' C2' Br1 105.19(13)
C3' C2' Br1 112.67(14)
C1' C2' H2' 108.7
C3' C2' H2' 108.7
Br1 C2' H2' 108.7
C5' C4' C3' 104.68(17)
C5' C4' H4'1 110.8
C3' C4' H4'1 110.8
C5' C4' H4'2 110.8
C3' C4' H4'2 110.8
H4'1 C4' H4'2 108.9
C6' C5' C4' 105.45(17)
C6' C5' H5'1 110.7
C4' C5' H5'1 110.7
C6' C5' H5'2 110.7
C4' C5' H5'2 110.7
H5'1 C5' H5'2 108.8
O6' C6' C5' 126.7(2)
O6' C6' C7' 123.9(2)
C5' C6' C7' 109.41(17)
C5 C6 C1 118.61(19)
C5 C6 H6 120.7
C1 C6 H6 120.7
C2 C1 C6 121.67(19)
C2 C1 H1 119.2
C6 C1 H1 119.2
C1 C2 C3 119.08(18)
C1 C2 C1' 119.56(18)
C3 C2 C1' 121.33(18)
O1' C1' C2 123.4(2)
O1' C1' C2' 120.22(19)
C2 C1' C2' 116.30(17)
O8' C8' C7' 105.38(16)
O8' C8' H8'1 110.7
C7' C8' H8'1 110.7
O8' C8' H8'2 110.7
C7' C8' H8'2 110.7
H8'1 C8' H8'2 108.8

loop_
_geom_bond_atom_site_label_1
_geom_bond_atom_site_label_2
_geom_bond_distance
Br1 C2' 1.969(2)
O9' C9' 1.199(3)
O5 C5 1.355(2)
O5 C7 1.428(3)
O6' C6' 1.204(3)
O1' C1' 1.217(2)
O8' C9' 1.349(3)
O8' C8' 1.442(3)
C9' C3' 1.527(3)
C3' C2' 1.527(3)
C3' C7' 1.535(3)
C3' C4' 1.541(3)
C7' C3 1.512(3)
C7' C8' 1.550(3)
C7' C6' 1.564(3)
C3 C4 1.380(3)
C3 C2 1.409(3)
C4 C5 1.400(3)
C4 H4 0.9500
C5 C6 1.400(3)
C7 H7A 0.9800
C7 H7B 0.9800
C7 H7C 0.9800
C2' C1' 1.518(3)
C2' H2' 1.0000
C4' C5' 1.520(3)
C4' H4'1 0.9900
C4' H4'2 0.9900
C5' C6' 1.517(3)
C5' H5'1 0.9900
C5' H5'2 0.9900
C6 C1 1.396(3)
C6 H6 0.9500
C1 C2 1.392(3)
C1 H1 0.9500
C2 C1' 1.484(3)
C8' H8'1 0.9900
C8' H8'2 0.9900

loop_
_geom_torsion_atom_site_label_1
_geom_torsion_atom_site_label_2
_geom_torsion_atom_site_label_3
_geom_torsion_atom_site_label_4
_geom_torsion
C8' O8' C9' O9' -175.9(2)
C8' O8' C9' C3' 5.1(2)
O9' C9' C3' C2' 65.4(3)
O8' C9' C3' C2' -115.74(19)
O9' C9' C3' C7' -169.7(2)
O8' C9' C3' C7' 9.2(2)
O9' C9' C3' C4' -55.3(3)
O8' C9' C3' C4' 123.61(18)
C9' C3' C7' C3 -142.67(18)
C2' C3' C7' C3 -20.9(3)
C4' C3' C7' C3 101.8(2)
C9' C3' C7' C8' -18.5(2)
C2' C3' C7' C8' 103.26(19)
C4' C3' C7' C8' -133.95(17)
C9' C3' C7' C6' 96.39(18)
C2' C3' C7' C6' -141.89(17)
C4' C3' C7' C6' -19.1(2)
C3' C7' C3 C4 178.64(18)
C8' C7' C3 C4 58.7(2)
C6' C7' C3 C4 -64.0(2)
C3' C7' C3 C2 -3.2(3)
C8' C7' C3 C2 -123.1(2)
C6' C7' C3 C2 114.2(2)
C2 C3 C4 C5 -0.3(3)
C7' C3 C4 C5 177.86(18)
C7 O5 C5 C6 -0.3(3)
C7 O5 C5 C4 179.20(18)
C3 C4 C5 O5 -178.78(18)
C3 C4 C5 C6 0.7(3)
C9' C3' C2' C1' 160.72(17)
C7' C3' C2' C1' 43.2(2)
C4' C3' C2' C1' -78.7(2)
C9' C3' C2' Br1 41.8(2)
C7' C3' C2' Br1 -75.7(2)
C4' C3' C2' Br1 162.42(13)
C9' C3' C4' C5' -80.9(2)
C2' C3' C4' C5' 157.35(17)
C7' C3' C4' C5' 30.6(2)
C3' C4' C5' C6' -29.1(2)
C4' C5' C6' O6' -163.0(2)
C4' C5' C6' C7' 17.8(2)
C3 C7' C6' O6' 56.2(3)
C3' C7' C6' O6' -178.4(2)
C8' C7' C6' O6' -67.9(3)
C3 C7' C6' C5' -124.65(19)
C3' C7' C6' C5' 0.8(2)
C8' C7' C6' C5' 111.32(19)
O5 C5 C6 C1 178.85(18)
C4 C5 C6 C1 -0.6(3)
C5 C6 C1 C2 0.1(3)
C6 C1 C2 C3 0.2(3)
C6 C1 C2 C1' 178.19(18)
C4 C3 C2 C1 -0.1(3)
C7' C3 C2 C1 -178.30(18)
C4 C3 C2 C1' -178.05(18)
C7' C3 C2 C1' 3.8(3)
C1 C2 C1' O1' 18.8(3)
C3 C2 C1' O1' -163.3(2)
C1 C2 C1' C2' -157.85(18)
C3 C2 C1' C2' 20.1(3)
C3' C2' C1' O1' 140.4(2)
Br1 C2' C1' O1' -96.5(2)
C3' C2' C1' C2 -42.9(2)
Br1 C2' C1' C2 80.26(18)
C9' O8' C8' C7' -17.2(2)
C3 C7' C8' O8' 148.99(16)
C3' C7' C8' O8' 21.8(2)
C6' C7' C8' O8' -88.3(2)
